data_1548021
loop_
_publ_author_name
'Zhang, Yuan-Zhu'
'Dolinar, Brian S.'
'Liu, Shihao'
'Brown, Andrew J.'
'Zhang, Xuan'
'Wang, Zhao-Xi'
'Dunbar, Kim R.'

_publ_section_title
;
 Enforcing Ising-like magnetic anisotropy <i>via</i> trigonal distortion
 in the design of a W(v)-Co(ii) cyanide single-chain magnet.
;
_journal_issue 1
_journal_name_full 'Chemical science'
_journal_page_first 119
_journal_page_last 124
_journal_paper_doi 10.1039/c7sc02925j
_journal_volume 9
_journal_year 2018
_chemical_formula_sum 'C60 H76 Co3 N36 O8 W2'
_chemical_formula_weight 1974.06
_chemical_name_common W2Co3-1D
_space_group_IT_number 2
_space_group_name_Hall '-P 1'
_space_group_name_H-M_alt 'P -1'
_symmetry_cell_setting triclinic
_symmetry_space_group_name_Hall '-P 1'
_symmetry_space_group_name_H-M 'P -1'
_atom_sites_solution_hydrogens geom
_atom_sites_solution_primary direct
_atom_sites_solution_secondary difmap
_audit_creation_method SHELXL-97
_audit_update_record
;
2016-10-10 deposited with the CCDC.
2017-11-13 downloaded from the CCDC.
;
_cell_angle_alpha 69.947(3)
_cell_angle_beta 81.802(3)
_cell_angle_gamma 66.513(3)
_cell_formula_units_Z 1
_cell_length_a 11.910(3)
_cell_length_b 12.221(3)
_cell_length_c 15.587(4)
_cell_measurement_reflns_used 5001
_cell_measurement_temperature 110(2)
_cell_measurement_theta_max 24.70
_cell_measurement_theta_min 2.32
_cell_volume 1954.6(9)
_computing_cell_refinement 'Bruker SAINT'
_computing_data_collection 'Bruker APEX2'
_computing_data_reduction 'Bruker SAINT'
_computing_molecular_graphics 'Bruker SHELXTL'
_computing_publication_material 'Bruker SHELXTL'
_computing_structure_refinement 'SHELXL-2013 (Sheldrick 2013)'
_computing_structure_solution 'SHELXS-97 (Sheldrick 2008)'
_diffrn_ambient_temperature 110(2)
_diffrn_measured_fraction_theta_full 0.990
_diffrn_measured_fraction_theta_max 0.990
_diffrn_measurement_device_type 'Bruker APEX-II CCD'
_diffrn_measurement_method '\f and \w scans'
_diffrn_radiation_monochromator graphite
_diffrn_radiation_source 'fine-focus sealed tube'
_diffrn_radiation_type MoK\a
_diffrn_radiation_wavelength 0.71073
_diffrn_reflns_av_R_equivalents 0.0510
_diffrn_reflns_av_sigmaI/netI 0.0674
_diffrn_reflns_limit_h_max 14
_diffrn_reflns_limit_h_min -14
_diffrn_reflns_limit_k_max 15
_diffrn_reflns_limit_k_min -15
_diffrn_reflns_limit_l_max 19
_diffrn_reflns_limit_l_min -19
_diffrn_reflns_number 20910
_diffrn_reflns_theta_full 26.36
_diffrn_reflns_theta_max 26.36
_diffrn_reflns_theta_min 1.39
_diffrn_standards_number 0
_exptl_absorpt_coefficient_mu 3.629
_exptl_absorpt_correction_T_max 0.7456
_exptl_absorpt_correction_T_min 0.6057
_exptl_absorpt_correction_type multi-scan
_exptl_absorpt_process_details 'sadabs v2008/1'
_exptl_crystal_colour pink
_exptl_crystal_density_diffrn 1.677
_exptl_crystal_density_method 'not measured'
_exptl_crystal_description plate
_exptl_crystal_F_000 981
_exptl_crystal_size_max 0.12
_exptl_crystal_size_mid 0.09
_exptl_crystal_size_min 0.03
_refine_diff_density_max 1.299
_refine_diff_density_min -1.095
_refine_diff_density_rms 0.155
_refine_ls_extinction_method none
_refine_ls_goodness_of_fit_ref 1.030
_refine_ls_hydrogen_treatment mixed
_refine_ls_matrix_type full
_refine_ls_number_parameters 501
_refine_ls_number_reflns 7907
_refine_ls_number_restraints 0
_refine_ls_restrained_S_all 1.030
_refine_ls_R_factor_all 0.0532
_refine_ls_R_factor_gt 0.0394
_refine_ls_shift/su_max 0.001
_refine_ls_shift/su_mean 0.000
_refine_ls_structure_factor_coef Fsqd
_refine_ls_weighting_details 'calc w=1/[\s^2^(Fo^2^)+(0.0335P)^2^+2.6537P] where P=(Fo^2^+2Fc^2^)/3'
_refine_ls_weighting_scheme calc
_refine_ls_wR_factor_gt 0.0793
_refine_ls_wR_factor_ref 0.0860
_reflns_number_gt 6548
_reflns_number_total 7907
_reflns_threshold_expression >2sigma(I)
_cod_data_source_file c7sc02925j2.cif
_cod_data_source_block p-1
_cod_depositor_comments 'Adding full bibliography for 1548021.cif.'
_cod_original_cell_volume 1954.5(9)
_cod_original_sg_symbol_H-M P-1
_cod_database_code 1548021

loop_
_symmetry_equiv_pos_as_xyz
'x, y, z'
'-x, -y, -z'

loop_
_atom_site_label
_atom_site_type_symbol
_atom_site_fract_x
_atom_site_fract_y
_atom_site_fract_z
_atom_site_U_iso_or_equiv
_atom_site_adp_type
_atom_site_occupancy
_atom_site_symmetry_multiplicity
_atom_site_calc_flag
_atom_site_refinement_flags
W1 W 0.196069(19) 0.43355(2) 0.279649(14) 0.01466(7) Uani 1 1 d .
Co1 Co 0.26813(6) 0.32094(6) 0.63540(4) 0.01556(16) Uani 1 1 d .
O1 O 0.2251(3) 0.1634(3) 0.6670(3) 0.0271(9) Uani 1 1 d .
N1 N 0.2319(4) 0.3656(4) 0.4995(3) 0.0214(10) Uani 1 1 d .
C1 C 0.2176(5) 0.3897(5) 0.4245(4) 0.0181(11) Uani 1 1 d .
Co2 Co 0.5000 0.5000 0.0000 0.0157(2) Uani 1 2 d S
O2 O 0.5703(3) 0.3069(3) 0.0400(3) 0.0288(9) Uani 1 1 d .
N2 N 0.4049(4) 0.4956(4) 0.1276(3) 0.0265(11) Uani 1 1 d .
C2 C 0.3342(5) 0.4767(5) 0.1820(4) 0.0200(12) Uani 1 1 d .
O3 O 0.6567(4) 0.4918(4) 0.0455(3) 0.0410(11) Uani 1 1 d .
N3 N -0.0875(4) 0.5693(4) 0.3429(3) 0.0189(10) Uani 1 1 d .
C3 C 0.0115(5) 0.5199(5) 0.3230(3) 0.0164(11) Uani 1 1 d .
O4 O 0.3041(5) 0.8572(6) 0.1422(4) 0.0758(18) Uani 1 1 d .
N4 N 0.0454(5) 0.6713(5) 0.1047(3) 0.0328(12) Uani 1 1 d .
C4 C 0.0977(5) 0.5876(6) 0.1642(4) 0.0238(13) Uani 1 1 d .
N5 N 0.2162(5) 0.6750(5) 0.3178(3) 0.0295(12) Uani 1 1 d .
C5 C 0.2083(5) 0.5938(5) 0.3022(3) 0.0189(12) Uani 1 1 d .
N6 N 0.2072(5) 0.2975(5) 0.1280(4) 0.0394(14) Uani 1 1 d .
C6 C 0.2019(5) 0.3458(5) 0.1804(4) 0.0254(13) Uani 1 1 d .
N7 N 0.0963(5) 0.2034(5) 0.3798(4) 0.0330(12) Uani 1 1 d .
C7 C 0.1313(5) 0.2820(5) 0.3457(4) 0.0210(12) Uani 1 1 d .
N8 N 0.4585(5) 0.1955(5) 0.3392(3) 0.0335(12) Uani 1 1 d .
C8 C 0.3675(5) 0.2763(5) 0.3188(4) 0.0229(12) Uani 1 1 d .
N9 N 0.5409(4) 0.2191(4) 0.6669(3) 0.0231(10) Uani 1 1 d .
C9 C 0.5024(5) 0.3118(5) 0.7131(4) 0.0219(12) Uani 1 1 d .
H9 H 0.5768 0.3090 0.7379 0.026 Uiso 1 1 calc R
N10 N 0.4558(4) 0.2044(4) 0.6258(3) 0.0190(10) Uani 1 1 d .
C10 C 0.5174(5) 0.1099(5) 0.5948(4) 0.0259(13) Uani 1 1 d .
H10 H 0.4824 0.0783 0.5624 0.031 Uiso 1 1 calc R
N11 N 0.4220(4) 0.2870(4) 0.7877(3) 0.0219(10) Uani 1 1 d .
C11 C 0.6417(5) 0.0617(5) 0.6158(4) 0.0293(14) Uani 1 1 d .
H11 H 0.7048 -0.0064 0.6005 0.035 Uiso 1 1 calc R
N12 N 0.3129(4) 0.2852(4) 0.7715(3) 0.0195(10) Uani 1 1 d .
C12 C 0.6539(5) 0.1314(5) 0.6624(4) 0.0264(13) Uani 1 1 d .
H12 H 0.7273 0.1210 0.6872 0.032 Uiso 1 1 calc R
N13 N 0.4450(4) 0.4364(4) 0.6483(3) 0.0227(10) Uani 1 1 d .
C13 C 0.2570(5) 0.2692(5) 0.8524(4) 0.0249(13) Uani 1 1 d .
H13 H 0.1780 0.2651 0.8630 0.030 Uiso 1 1 calc R
N14 N 0.3416(4) 0.4630(4) 0.6049(3) 0.0204(10) Uani 1 1 d .
C14 C 0.3290(6) 0.2594(6) 0.9193(4) 0.0315(14) Uani 1 1 d .
H14 H 0.3099 0.2461 0.9824 0.038 Uiso 1 1 calc R
N15 N 0.1206(5) 0.0653(5) 0.6345(4) 0.0398(14) Uani 1 1 d .
C15 C 0.4317(5) 0.2727(5) 0.8762(4) 0.0238(13) Uani 1 1 d .
H15 H 0.4986 0.2721 0.9034 0.029 Uiso 1 1 calc R
N16 N 0.5625(5) 0.1162(4) 0.1111(3) 0.0321(12) Uani 1 1 d .
C16 C 0.3137(5) 0.5801(5) 0.5517(4) 0.0256(13) Uani 1 1 d .
H16 H 0.2450 0.6254 0.5122 0.031 Uiso 1 1 calc R
N17 N 0.8099(4) 0.4164(5) 0.1423(3) 0.0298(12) Uani 1 1 d .
C17 C 0.3970(5) 0.6296(6) 0.5602(4) 0.0300(14) Uani 1 1 d .
H17 H 0.3962 0.7117 0.5290 0.036 Uiso 1 1 calc R
N18 N 0.1044(7) 0.9840(7) 0.1194(5) 0.069(2) Uani 1 1 d .
C18 C 0.4798(5) 0.5353(6) 0.6228(4) 0.0286(14) Uani 1 1 d .
H18 H 0.5488 0.5386 0.6443 0.034 Uiso 1 1 calc R
C19 C 0.1314(6) 0.1624(6) 0.6423(4) 0.0318(14) Uani 1 1 d .
H19 H 0.0620 0.2391 0.6279 0.038 Uiso 1 1 calc R
C20 C 0.0070(7) 0.0722(7) 0.6036(5) 0.052(2) Uani 1 1 d .
H20A H -0.0600 0.1493 0.6082 0.077 Uiso 1 1 calc R
H20B H -0.0117 -0.0009 0.6420 0.077 Uiso 1 1 calc R
H20C H 0.0165 0.0728 0.5400 0.077 Uiso 1 1 calc R
C21 C 0.2246(8) -0.0528(8) 0.6490(8) 0.093(4) Uani 1 1 d .
H21A H 0.3005 -0.0375 0.6430 0.139 Uiso 1 1 calc R
H21B H 0.2241 -0.0914 0.6034 0.139 Uiso 1 1 calc R
H21C H 0.2195 -0.1095 0.7103 0.139 Uiso 1 1 calc R
C22 C 0.5178(6) 0.2379(5) 0.0871(4) 0.0264(13) Uani 1 1 d .
H22 H 0.4373 0.2771 0.1077 0.032 Uiso 1 1 calc R
C23 C 0.6858(8) 0.0503(7) 0.0890(7) 0.095(4) Uani 1 1 d .
H23A H 0.6867 0.0160 0.0405 0.143 Uiso 1 1 calc R
H23B H 0.7262 -0.0186 0.1433 0.143 Uiso 1 1 calc R
H23C H 0.7293 0.1081 0.0681 0.143 Uiso 1 1 calc R
C24 C 0.4943(7) 0.0410(6) 0.1623(5) 0.055(2) Uani 1 1 d .
H24A H 0.4152 0.0950 0.1805 0.083 Uiso 1 1 calc R
H24B H 0.5402 -0.0213 0.2169 0.083 Uiso 1 1 calc R
H24C H 0.4808 -0.0023 0.1245 0.083 Uiso 1 1 calc R
C25 C 0.6956(7) 0.4409(6) 0.1183(5) 0.0468(19) Uani 1 1 d .
H25 H 0.6431 0.4139 0.1652 0.056 Uiso 1 1 calc R
C26 C 0.8957(7) 0.4517(7) 0.0794(5) 0.0470(18) Uani 1 1 d .
H26A H 0.9719 0.3782 0.0837 0.071 Uiso 1 1 calc R
H26B H 0.9123 0.5164 0.0930 0.071 Uiso 1 1 calc R
H26C H 0.8630 0.4852 0.0174 0.071 Uiso 1 1 calc R
C27 C 0.8392(7) 0.3648(7) 0.2379(5) 0.054(2) Uani 1 1 d .
H27A H 0.8600 0.4235 0.2563 0.081 Uiso 1 1 calc R
H27B H 0.9091 0.2845 0.2492 0.081 Uiso 1 1 calc R
H27C H 0.7684 0.3513 0.2735 0.081 Uiso 1 1 calc R
C28 C 0.1983(8) 0.8709(8) 0.1273(6) 0.067(2) Uani 1 1 d .
H28 H 0.1831 0.8031 0.1214 0.081 Uiso 1 1 calc R
C29 C 0.1267(10) 1.0888(9) 0.1214(8) 0.102(4) Uani 1 1 d .
H29A H 0.2149 1.0657 0.1261 0.153 Uiso 1 1 calc R
H29B H 0.0846 1.1143 0.1742 0.153 Uiso 1 1 calc R
H29C H 0.0959 1.1587 0.0652 0.153 Uiso 1 1 calc R
C30 C -0.0187(9) 0.9952(13) 0.1122(8) 0.130(5) Uani 1 1 d .
H30A H -0.0182 0.9150 0.1119 0.194 Uiso 1 1 calc R
H30B H -0.0550 1.0610 0.0554 0.194 Uiso 1 1 calc R
H30C H -0.0672 1.0174 0.1644 0.194 Uiso 1 1 calc R

loop_
_atom_site_aniso_label
_atom_site_aniso_U_11
_atom_site_aniso_U_22
_atom_site_aniso_U_33
_atom_site_aniso_U_23
_atom_site_aniso_U_13
_atom_site_aniso_U_12
W1 0.01443(12) 0.01769(12) 0.01241(11) -0.00671(8) 0.00105(8) -0.00532(9)
Co1 0.0153(4) 0.0163(4) 0.0135(4) -0.0056(3) -0.0002(3) -0.0035(3)
O1 0.026(2) 0.022(2) 0.032(2) -0.0043(18) -0.0040(18) -0.0102(18)
N1 0.020(2) 0.024(3) 0.019(3) -0.010(2) 0.002(2) -0.006(2)
C1 0.013(3) 0.021(3) 0.021(3) -0.010(2) -0.001(2) -0.004(2)
Co2 0.0155(5) 0.0173(5) 0.0150(5) -0.0054(4) 0.0016(4) -0.0073(4)
O2 0.029(2) 0.015(2) 0.033(2) -0.0024(18) 0.0083(18) -0.0061(18)
N2 0.030(3) 0.026(3) 0.024(3) -0.010(2) 0.011(2) -0.013(2)
C2 0.019(3) 0.017(3) 0.022(3) -0.009(2) 0.001(2) -0.002(2)
O3 0.046(3) 0.040(3) 0.043(3) -0.017(2) -0.015(2) -0.013(2)
N3 0.017(2) 0.021(3) 0.016(2) -0.0065(19) -0.0020(19) -0.003(2)
C3 0.014(3) 0.020(3) 0.016(3) -0.006(2) -0.003(2) -0.006(2)
O4 0.057(4) 0.083(5) 0.079(4) -0.011(3) -0.018(3) -0.024(3)
N4 0.030(3) 0.038(3) 0.022(3) -0.002(2) -0.001(2) -0.011(3)
C4 0.023(3) 0.034(4) 0.014(3) -0.006(3) 0.002(2) -0.011(3)
N5 0.038(3) 0.029(3) 0.028(3) -0.013(2) -0.002(2) -0.015(2)
C5 0.018(3) 0.023(3) 0.016(3) -0.008(2) 0.000(2) -0.006(2)
N6 0.052(4) 0.044(3) 0.033(3) -0.020(3) -0.001(3) -0.021(3)
C6 0.030(3) 0.028(3) 0.022(3) -0.010(3) 0.004(3) -0.015(3)
N7 0.032(3) 0.024(3) 0.044(3) -0.012(3) 0.008(2) -0.014(2)
C7 0.019(3) 0.021(3) 0.018(3) -0.005(2) 0.001(2) -0.004(2)
N8 0.027(3) 0.033(3) 0.033(3) -0.011(2) 0.005(2) -0.004(3)
C8 0.024(3) 0.021(3) 0.016(3) -0.003(2) 0.004(2) -0.005(3)
N9 0.021(3) 0.020(3) 0.026(3) -0.008(2) -0.002(2) -0.005(2)
C9 0.019(3) 0.021(3) 0.027(3) -0.011(3) -0.004(2) -0.005(2)
N10 0.015(2) 0.019(2) 0.023(2) -0.008(2) 0.0035(19) -0.007(2)
C10 0.030(3) 0.025(3) 0.026(3) -0.015(3) 0.007(3) -0.010(3)
N11 0.023(3) 0.023(3) 0.021(2) -0.008(2) -0.002(2) -0.007(2)
C11 0.019(3) 0.019(3) 0.039(4) -0.012(3) 0.012(3) 0.002(2)
N12 0.017(2) 0.023(3) 0.017(2) -0.007(2) -0.0025(19) -0.004(2)
C12 0.016(3) 0.022(3) 0.031(3) -0.004(3) 0.000(2) -0.001(2)
N13 0.022(3) 0.017(2) 0.029(3) -0.007(2) -0.002(2) -0.006(2)
C13 0.034(3) 0.017(3) 0.020(3) -0.006(2) 0.001(3) -0.007(3)
N14 0.020(2) 0.021(3) 0.017(2) -0.007(2) -0.0030(19) -0.003(2)
C14 0.040(4) 0.033(4) 0.019(3) -0.009(3) 0.004(3) -0.011(3)
N15 0.036(3) 0.036(3) 0.059(4) -0.027(3) 0.010(3) -0.019(3)
C15 0.027(3) 0.018(3) 0.029(3) -0.011(2) -0.013(3) -0.003(3)
N16 0.041(3) 0.017(3) 0.031(3) -0.003(2) 0.003(2) -0.008(2)
C16 0.026(3) 0.023(3) 0.020(3) -0.003(3) 0.002(2) -0.006(3)
N17 0.024(3) 0.030(3) 0.036(3) -0.006(2) -0.008(2) -0.013(2)
C17 0.036(4) 0.021(3) 0.034(3) -0.007(3) -0.001(3) -0.012(3)
N18 0.061(5) 0.067(5) 0.071(5) -0.013(4) -0.020(4) -0.016(4)
C18 0.023(3) 0.035(4) 0.032(3) -0.011(3) 0.000(3) -0.015(3)
C19 0.038(4) 0.022(3) 0.036(4) -0.011(3) 0.002(3) -0.010(3)
C20 0.057(5) 0.057(5) 0.063(5) -0.029(4) 0.011(4) -0.038(4)
C21 0.054(6) 0.053(6) 0.186(12) -0.066(7) 0.022(6) -0.019(5)
C22 0.035(3) 0.021(3) 0.023(3) -0.009(3) 0.009(3) -0.011(3)
C23 0.057(6) 0.027(4) 0.151(10) 0.001(5) 0.036(6) -0.002(4)
C24 0.070(5) 0.031(4) 0.056(5) -0.008(4) 0.025(4) -0.025(4)
C25 0.066(5) 0.032(4) 0.045(5) -0.013(4) 0.003(4) -0.022(4)
C26 0.052(5) 0.063(5) 0.041(4) -0.023(4) 0.009(4) -0.033(4)
C27 0.077(6) 0.065(5) 0.038(4) -0.025(4) 0.005(4) -0.039(5)
C28 0.060(6) 0.050(5) 0.071(6) 0.006(4) -0.017(5) -0.016(5)
C29 0.133(10) 0.065(7) 0.133(10) -0.052(7) -0.008(8) -0.042(7)
C30 0.047(6) 0.186(14) 0.144(11) -0.034(10) -0.012(7) -0.044(8)

loop_
_atom_type_symbol
_atom_type_description
_atom_type_scat_dispersion_real
_atom_type_scat_dispersion_imag
_atom_type_scat_source
C C 0.0033 0.0016 'International Tables Vol C Tables 4.2.6.8 and 6.1.1.4'
H H 0.0000 0.0000 'International Tables Vol C Tables 4.2.6.8 and 6.1.1.4'
N N 0.0061 0.0033 'International Tables Vol C Tables 4.2.6.8 and 6.1.1.4'
O O 0.0106 0.0060 'International Tables Vol C Tables 4.2.6.8 and 6.1.1.4'
Co Co 0.3494 0.9721 'International Tables Vol C Tables 4.2.6.8 and 6.1.1.4'
W W -0.8490 6.8722 'International Tables Vol C Tables 4.2.6.8 and 6.1.1.4'

loop_
_geom_angle_atom_site_label_1
_geom_angle_atom_site_label_2
_geom_angle_atom_site_label_3
_geom_angle
_geom_angle_site_symmetry_1
_geom_angle_site_symmetry_3
C6 W1 C3 111.4(2) . .
C6 W1 C8 81.5(2) . .
C3 W1 C8 144.6(2) . .
C6 W1 C1 141.0(2) . .
C3 W1 C1 77.75(19) . .
C8 W1 C1 72.82(19) . .
C6 W1 C4 75.8(2) . .
C3 W1 C4 71.96(19) . .
C8 W1 C4 143.0(2) . .
C1 W1 C4 140.1(2) . .
C6 W1 C7 72.4(2) . .
C3 W1 C7 74.0(2) . .
C8 W1 C7 79.3(2) . .
C1 W1 C7 74.4(2) . .
C4 W1 C7 119.7(2) . .
C6 W1 C5 145.7(2) . .
C3 W1 C5 79.93(19) . .
C8 W1 C5 108.4(2) . .
C1 W1 C5 71.82(19) . .
C4 W1 C5 77.7(2) . .
C7 W1 C5 140.8(2) . .
C6 W1 C2 76.1(2) . .
C3 W1 C2 141.39(19) . .
C8 W1 C2 72.7(2) . .
C1 W1 C2 121.18(19) . .
C4 W1 C2 73.7(2) . .
C7 W1 C2 140.38(19) . .
C5 W1 C2 75.94(19) . .
N1 Co1 O1 90.52(17) . .
N1 Co1 N3 90.49(17) . 2_566
O1 Co1 N3 91.44(16) . 2_566
N1 Co1 N12 175.35(18) . .
O1 Co1 N12 93.94(16) . .
N3 Co1 N12 90.73(16) 2_566 .
N1 Co1 N14 91.52(17) . .
O1 Co1 N14 170.98(16) . .
N3 Co1 N14 97.33(17) 2_566 .
N12 Co1 N14 83.88(17) . .
N1 Co1 N10 94.58(17) . .
O1 Co1 N10 88.38(16) . .
N3 Co1 N10 174.93(16) 2_566 .
N12 Co1 N10 84.23(16) . .
N14 Co1 N10 82.69(17) . .
C19 O1 Co1 125.0(4) . .
C1 N1 Co1 176.8(4) . .
N1 C1 W1 178.2(5) . .
O3 Co2 O3 180.0(3) 2_665 .
O3 Co2 O2 91.47(17) 2_665 .
O3 Co2 O2 88.53(17) . .
O3 Co2 O2 88.53(17) 2_665 2_665
O3 Co2 O2 91.47(17) . 2_665
O2 Co2 O2 180.000(1) . 2_665
O3 Co2 N2 94.73(19) 2_665 2_665
O3 Co2 N2 85.27(19) . 2_665
O2 Co2 N2 89.79(16) . 2_665
O2 Co2 N2 90.21(16) 2_665 2_665
O3 Co2 N2 85.27(19) 2_665 .
O3 Co2 N2 94.73(19) . .
O2 Co2 N2 90.21(16) . .
O2 Co2 N2 89.79(16) 2_665 .
N2 Co2 N2 180.000(1) 2_665 .
C22 O2 Co2 126.2(4) . .
C2 N2 Co2 155.9(5) . .
N2 C2 W1 175.7(5) . .
C25 O3 Co2 126.8(5) . .
C3 N3 Co1 172.7(4) . 2_566
N3 C3 W1 177.3(5) . .
N4 C4 W1 177.9(5) . .
N5 C5 W1 177.1(5) . .
N6 C6 W1 178.7(6) . .
N7 C7 W1 179.2(5) . .
N8 C8 W1 178.6(5) . .
C12 N9 N10 110.9(4) . .
C12 N9 C9 129.1(5) . .
N10 N9 C9 119.8(4) . .
N11 C9 N9 111.7(4) . .
N11 C9 N13 111.0(4) . .
N9 C9 N13 109.7(4) . .
C10 N10 N9 105.3(4) . .
C10 N10 Co1 136.9(4) . .
N9 N10 Co1 117.7(3) . .
N10 C10 C11 111.0(5) . .
C15 N11 N12 111.0(4) . .
C15 N11 C9 129.3(5) . .
N12 N11 C9 119.5(4) . .
C12 C11 C10 106.2(5) . .
C13 N12 N11 104.5(4) . .
C13 N12 Co1 136.6(4) . .
N11 N12 Co1 118.6(3) . .
C11 C12 N9 106.6(5) . .
C18 N13 N14 111.9(4) . .
C18 N13 C9 129.1(5) . .
N14 N13 C9 119.0(4) . .
N12 C13 C14 111.2(5) . .
C16 N14 N13 104.4(4) . .
C16 N14 Co1 136.9(4) . .
N13 N14 Co1 118.7(3) . .
C15 C14 C13 105.9(5) . .
C19 N15 C21 120.8(6) . .
C19 N15 C20 121.7(6) . .
C21 N15 C20 117.3(6) . .
N11 C15 C14 107.4(5) . .
C22 N16 C23 120.4(6) . .
C22 N16 C24 123.1(6) . .
C23 N16 C24 116.5(5) . .
N14 C16 C17 111.7(5) . .
C25 N17 C26 122.8(6) . .
C25 N17 C27 118.0(6) . .
C26 N17 C27 118.9(5) . .
C18 C17 C16 105.3(5) . .
C28 N18 C29 121.0(8) . .
C28 N18 C30 119.3(9) . .
C29 N18 C30 119.8(9) . .
N13 C18 C17 106.6(5) . .
O1 C19 N15 125.0(6) . .
O2 C22 N16 125.7(6) . .
O3 C25 N17 125.2(7) . .
O4 C28 N18 119.5(9) . .

loop_
_geom_bond_atom_site_label_1
_geom_bond_atom_site_label_2
_geom_bond_distance
_geom_bond_site_symmetry_2
W1 C6 2.143(6) .
W1 C3 2.149(5) .
W1 C8 2.159(6) .
W1 C1 2.162(5) .
W1 C4 2.163(6) .
W1 C7 2.165(6) .
W1 C5 2.166(5) .
W1 C2 2.174(6) .
Co1 N1 2.061(5) .
Co1 O1 2.069(4) .
Co1 N3 2.085(4) 2_566
Co1 N12 2.116(4) .
Co1 N14 2.129(5) .
Co1 N10 2.135(4) .
O1 C19 1.237(7) .
N1 C1 1.124(6) .
Co2 O3 2.043(4) 2_665
Co2 O3 2.043(4) .
Co2 O2 2.055(4) .
Co2 O2 2.055(4) 2_665
Co2 N2 2.139(5) 2_665
Co2 N2 2.139(5) .
O2 C22 1.227(6) .
N2 C2 1.139(7) .
O3 C25 1.151(8) .
N3 C3 1.144(6) .
N3 Co1 2.085(4) 2_566
O4 C28 1.248(9) .
N4 C4 1.141(7) .
N5 C5 1.140(7) .
N6 C6 1.144(7) .
N7 C7 1.134(7) .
N8 C8 1.131(7) .
N9 C12 1.356(7) .
N9 N10 1.371(6) .
N9 C9 1.437(7) .
C9 N11 1.426(7) .
C9 N13 1.455(7) .
N10 C10 1.308(7) .
C10 C11 1.399(8) .
N11 C15 1.347(7) .
N11 N12 1.369(6) .
C11 C12 1.352(8) .
N12 C13 1.329(7) .
N13 C18 1.346(7) .
N13 N14 1.359(6) .
C13 C14 1.388(8) .
N14 C16 1.316(7) .
C14 C15 1.351(8) .
N15 C19 1.290(7) .
N15 C21 1.449(9) .
N15 C20 1.461(8) .
N16 C22 1.295(7) .
N16 C23 1.424(9) .
N16 C24 1.431(8) .
C16 C17 1.392(8) .
N17 C25 1.353(9) .
N17 C26 1.403(8) .
N17 C27 1.439(8) .
C17 C18 1.360(8) .
N18 C28 1.367(10) .
N18 C29 1.418(10) .
N18 C30 1.435(11) .
